data_2213790
loop_
_publ_author_name
'Patil, S.P.'
'Craig, D.C.'
'Liu, F.'

_publ_contact_author_address
;
Dept of Chemistry and Biomolecular Sciences,
Macquarie University,
Sydney, NSW 2019, Australia
;
_publ_contact_author_email fei.liu@mq.edu.au
_publ_contact_author_name 'Fei Liu'
_publ_contact_author_phone 61298508312
_publ_section_title
;Benzyl
 2-{(<i>tert</i>-butyldimethylsilyloxy)[1-(4-nitrophenyl)-2,5-dioxotetrahydro-1<i>H</i>-furo[3,2-<i>d</i>]oxazol-6a-yl]methyl}acrylate
;
_journal_coeditor_code HB2397
_journal_date_accepted 2007-05-14
_journal_date_recd_electronic 2007-04-27
_journal_issue 6
_journal_name_full 'Acta Crystallographica Section E'
_journal_page_first o3021
_journal_page_last o3021
_journal_paper_category QO
_journal_paper_doi 10.1107/S1600536807023549
_journal_volume 63
_journal_year 2007
_chemical_formula_iupac 'C28 H32 N2 O9 Si'
_chemical_formula_moiety 'C28 H32 N2 O9 Si'
_chemical_formula_sum 'C28 H32 N2 O9 Si'
_chemical_formula_weight 568.7
_chemical_name_systematic
;
Benzyl 2-{(<i>tert</i>-butyldimethylsilyloxy)[1-(4-nitrophenyl)-2,5-dioxo-
tetrahydro-1<i>H</i>-furo[3,2-<i>d</i>]oxazol-6a-yl]methyl}acrylate
;
_space_group_crystal_system triclinic
_space_group_IT_number 2
_space_group_name_Hall '-P 1'
_space_group_name_H-M_alt 'P -1'
_symmetry_cell_setting triclinic
_symmetry_space_group_name_Hall '-P 1'
_symmetry_space_group_name_H-M 'P -1'
_atom_type_scat_source 'International Tables for X-ray Crystallography, Vol. IV'
_audit_creation_method 'RAELSPUB and manual entry'
_cell_angle_alpha 88.75(3)
_cell_angle_beta 79.74(2)
_cell_angle_gamma 77.13(3)
_cell_formula_units_Z 2
_cell_length_a 9.680(3)
_cell_length_b 11.674(5)
_cell_length_c 13.565(6)
_cell_measurement_reflns_used 11
_cell_measurement_temperature 294
_cell_measurement_theta_max 11
_cell_measurement_theta_min 10
_cell_volume 1470.2(10)
_computing_cell_refinement 'CAD-4 Software'
_computing_data_collection 'CAD-4 Software (Schagen <i>et al.</i>,  1989)'
_computing_data_reduction 'local program'
_computing_molecular_graphics 'ORTEPII (Johnson, 1976)'
_computing_publication_material 'local programs'
_computing_structure_refinement 'RAELS (Rae, 1996)'
_computing_structure_solution 'SIR92 (Altomare <i>et al.</i>,  1994)'
_diffrn_measured_fraction_theta_full 1.00
_diffrn_measured_fraction_theta_max 1.00
_diffrn_measurement_device_type 'Enraf--Nonius CAD-4'
_diffrn_measurement_method \w--2\q
_diffrn_radiation_type 'Mo K\a'
_diffrn_radiation_wavelength 0.71073
_diffrn_reflns_av_R_equivalents 0.014
_diffrn_reflns_limit_h_max 11
_diffrn_reflns_limit_h_min -11
_diffrn_reflns_limit_k_max 13
_diffrn_reflns_limit_k_min 0
_diffrn_reflns_limit_l_max 16
_diffrn_reflns_limit_l_min -16
_diffrn_reflns_number 5435
_diffrn_reflns_theta_full 25
_diffrn_reflns_theta_max 25
_diffrn_standards_decay_% 0
_diffrn_standards_interval_time 30
_diffrn_standards_number 1
_exptl_absorpt_coefficient_mu 0.133
_exptl_absorpt_correction_type none
_exptl_crystal_colour colourless
_exptl_crystal_density_diffrn 1.28
_exptl_crystal_density_method 'not measured'
_exptl_crystal_description block
_exptl_crystal_F_000 600.0
_exptl_crystal_size_max 0.25
_exptl_crystal_size_mid 0.20
_exptl_crystal_size_min 0.18
_refine_diff_density_max 0.35
_refine_diff_density_min -0.31
_refine_ls_extinction_method none
_refine_ls_goodness_of_fit_ref 1.63
_refine_ls_hydrogen_treatment constr
_refine_ls_number_parameters 349
_refine_ls_number_reflns 3251
_refine_ls_R_factor_gt 0.049
_refine_ls_shift/su_max 0.004
_refine_ls_structure_factor_coef F
_refine_ls_weighting_details 'w = 1/[\s^2^(F) + 0.0004F^2^]'
_refine_ls_weighting_scheme calc
_refine_ls_wR_factor_ref 0.056
_reflns_number_gt 3251
_reflns_number_total 5155
_reflns_threshold_expression I>2\s(I)
_cod_data_source_file hb2397.cif
_cod_data_source_block III
_cod_original_cell_volume 1470.2(9)
_cod_database_code 2213790

loop_
_space_group_symop_id
_space_group_symop_operation_xyz
1 x,y,z
2 -x,-y,-z

loop_
_atom_site_type_symbol
_atom_site_label
_atom_site_fract_x
_atom_site_fract_y
_atom_site_fract_z
_atom_site_U_iso_or_equiv
_atom_site_adp_type
_atom_site_occupancy
Si Si -0.08195(9) 0.80484(8) 0.28619(7) 0.0587(2) Uani 1.0
O O1 0.0289(3) 0.6174(2) 0.6306(2) 0.0848(6) Uani 1.0
O O2 0.1842(2) 0.7201(2) 0.5547(2) 0.0633(5) Uani 1.0
O O3 0.4176(2) 0.6957(2) 0.4719(2) 0.0610(5) Uani 1.0
O O4 0.6132(2) 0.5552(2) 0.4210(2) 0.0676(5) Uani 1.0
O O5 0.4899(4) 0.0689(3) 0.1494(3) 0.1317(9) Uani 1.0
O O6 0.6812(4) 0.1245(3) 0.0786(3) 0.1750(10) Uani 1.0
O O7 0.3549(2) 0.5878(2) 0.1139(2) 0.0739(5) Uani 1.0
O O8 0.5189(2) 0.6936(2) 0.12110(10) 0.0619(5) Uani 1.0
O O9 0.0631(2) 0.7679(2) 0.34100(10) 0.0492(4) Uani 1.0
N N1 0.3987(2) 0.5594(2) 0.3654(2) 0.0450(5) Uani 1.0
N N2 0.5680(5) 0.1378(3) 0.1371(3) 0.1077(9) Uani 1.0
C C1 0.2516(3) 0.6296(2) 0.3915(2) 0.0407(5) Uani 1.0
C C2 0.1478(3) 0.5681(3) 0.4599(2) 0.0456(6) Uani 1.0
C C3 0.1107(3) 0.6329(3) 0.5571(2) 0.0568(7) Uani 1.0
C C4 0.2720(3) 0.7247(3) 0.4602(2) 0.0518(6) Uani 1.0
C C5 0.4890(3) 0.5969(3) 0.4187(2) 0.0531(6) Uani 1.0
C C6 0.4399(3) 0.4533(2) 0.3081(2) 0.0459(6) Uani 1.0
C C7 0.5839(3) 0.4126(3) 0.2643(3) 0.0688(8) Uani 1.0
C C8 0.6237(4) 0.3104(3) 0.2080(3) 0.0861(9) Uani 1.0
C C9 0.5229(4) 0.2480(3) 0.1969(3) 0.0721(8) Uani 1.0
C C10 0.3809(4) 0.2869(3) 0.2384(2) 0.0617(7) Uani 1.0
C C11 0.3395(3) 0.3907(3) 0.2929(2) 0.0522(6) Uani 1.0
C C12 0.1906(3) 0.6864(2) 0.2996(2) 0.0445(6) Uani 1.0
C C13 0.2981(3) 0.7435(3) 0.2322(2) 0.0464(6) Uani 1.0
C C14 0.3029(3) 0.8543(3) 0.2396(2) 0.0651(7) Uani 1.0
C C15 0.3908(3) 0.6662(3) 0.1503(2) 0.0511(6) Uani 1.0
C C16 0.6105(4) 0.6225(3) 0.0376(3) 0.0742(8) Uani 1.0
C C17 0.7291(3) 0.6814(3) -0.0059(2) 0.0540(7) Uani 1.0
C C18 0.7153(3) 0.8004(3) -0.0022(2) 0.0613(7) Uani 1.0
C C19 0.8243(4) 0.8509(3) -0.0514(3) 0.0816(9) Uani 1.0
C C20 0.9458(4) 0.7817(4) -0.1050(3) 0.1030(10) Uani 1.0
C C21 0.9597(4) 0.6624(4) -0.1092(3) 0.0990(10) Uani 1.0
C C22 0.8527(4) 0.6119(3) -0.0592(3) 0.0712(8) Uani 1.0
C C23 -0.1238(4) 0.6702(3) 0.2413(3) 0.0854(9) Uani 1.0
C C24 -0.0455(5) 0.9020(4) 0.1812(4) 0.1210(10) Uani 1.0
C C25 -0.2271(4) 0.8814(3) 0.3883(3) 0.0790(10) Uani 1.0
C C26 -0.2458(4) 0.8042(4) 0.4791(3) 0.108(2) Uani 1.0
C C27 -0.1963(6) 0.9921(5) 0.4198(5) 0.170(2) Uani 1.0
C C28 -0.3707(4) 0.9073(4) 0.3484(4) 0.126(2) Uani 1.0
H H1C2 0.1954 0.4843 0.4690 0.046 Uiso 1.0
H H2C2 0.0592 0.5714 0.4307 0.046 Uiso 1.0
H HC4 0.2476 0.8042 0.4306 0.052 Uiso 1.0
H HC7 0.6575 0.4574 0.2738 0.069 Uiso 1.0
H HC8 0.7263 0.2814 0.1751 0.086 Uiso 1.0
H HC10 0.3085 0.2406 0.2294 0.062 Uiso 1.0
H HC11 0.2355 0.4214 0.3218 0.052 Uiso 1.0
H HC12 0.1656 0.6248 0.2604 0.045 Uiso 1.0
H H1C14 0.2330 0.9066 0.2920 0.065 Uiso 1.0
H H2C14 0.3765 0.8865 0.1927 0.065 Uiso 1.0
H H1C16 0.5524 0.6140 -0.0147 0.074 Uiso 1.0
H H2C16 0.6524 0.5430 0.0619 0.074 Uiso 1.0
H HC18 0.6258 0.8514 0.0363 0.061 Uiso 1.0
H HC19 0.8141 0.9379 -0.0476 0.082 Uiso 1.0
H HC20 1.0244 0.8179 -0.1412 0.103 Uiso 1.0
H HC21 1.0484 0.6118 -0.1489 0.099 Uiso 1.0
H HC22 0.8645 0.5246 -0.0614 0.071 Uiso 1.0
H H1C23 -0.2104 0.6920 0.2084 0.085 Uiso 1.0
H H2C23 -0.0398 0.6274 0.1918 0.085 Uiso 1.0
H H3C23 -0.1436 0.6183 0.2993 0.085 Uiso 1.0
H H1C24 -0.1320 0.9243 0.1482 0.121 Uiso 1.0
H H2C24 -0.0235 0.9745 0.2068 0.121 Uiso 1.0
H H3C24 0.0388 0.8602 0.1315 0.121 Uiso 1.0
H H1C26 -0.3241 0.8478 0.5321 0.132 Uiso 1.0
H H2C26 -0.2721 0.7309 0.4593 0.126 Uiso 1.0
H H3C26 -0.1537 0.7831 0.5057 0.158 Uiso 1.0
H H1C27 -0.2755 1.0311 0.4743 0.220 Uiso 1.0
H H2C27 -0.1030 0.9746 0.4450 0.209 Uiso 1.0
H H3C27 -0.1896 1.0455 0.3613 0.219 Uiso 1.0
H H1C28 -0.4501 0.9484 0.4019 0.158 Uiso 1.0
H H2C28 -0.3628 0.9585 0.2885 0.183 Uiso 1.0
H H3C28 -0.3920 0.8318 0.3290 0.142 Uiso 1.0

loop_
_atom_site_aniso_label
_atom_site_aniso_U_11
_atom_site_aniso_U_22
_atom_site_aniso_U_33
_atom_site_aniso_U_12
_atom_site_aniso_U_13
_atom_site_aniso_U_23
_atom_site_aniso_type_symbol
Si 0.0498(5) 0.0596(5) 0.0659(5) -0.0102(4) -0.0114(4) 0.0070(4) Si
O1 0.0830(10) 0.118(2) 0.0550(10) -0.0460(10) 0.0170(10) -0.0110(10) O
O2 0.0650(10) 0.0780(10) 0.0490(10) -0.0270(10) -0.0001(9) -0.0165(9) O
O3 0.0550(10) 0.0710(10) 0.0640(10) -0.0302(9) -0.0105(9) -0.0120(10) O
O4 0.0410(10) 0.0870(10) 0.0810(10) -0.0250(10) -0.0166(9) 0.0030(10) O
O5 0.176(2) 0.064(2) 0.161(2) -0.003(2) -0.072(2) -0.020(2) O
O6 0.132(3) 0.144(3) 0.215(3) 0.026(2) 0.001(2) -0.104(2) O
O7 0.0820(10) 0.0780(10) 0.0640(10) -0.0390(10) 0.0120(10) -0.0230(10) O
O8 0.0570(10) 0.0740(10) 0.0520(10) -0.0241(9) 0.0128(9) -0.0151(9) O
O9 0.0393(9) 0.0530(10) 0.0520(10) -0.0062(8) -0.0028(8) -0.0068(8) O
N1 0.0340(10) 0.0510(10) 0.0520(10) -0.0138(9) -0.0080(9) -0.0020(10) N
N2 0.112(2) 0.069(2) 0.128(3) 0.025(2) -0.041(2) -0.028(2) N
C1 0.0340(10) 0.0460(10) 0.0430(10) -0.0120(10) -0.0030(10) -0.0030(10) C
C2 0.0410(10) 0.054(2) 0.0420(10) -0.0160(10) -0.0020(10) -0.0020(10) C
C3 0.051(2) 0.068(2) 0.054(2) -0.0210(10) -0.0050(10) -0.0030(10) C
C4 0.049(2) 0.063(2) 0.047(2) -0.0210(10) -0.0040(10) -0.0060(10) C
C5 0.048(2) 0.063(2) 0.053(2) -0.0260(10) -0.0060(10) 0.0040(10) C
C6 0.0440(10) 0.045(2) 0.048(2) -0.0090(10) -0.0080(10) 0.0050(10) C
C7 0.043(2) 0.072(2) 0.086(2) -0.0050(10) -0.007(2) -0.011(2) C
C8 0.056(2) 0.079(2) 0.111(3) 0.016(2) -0.014(2) -0.030(2) C
C9 0.083(2) 0.049(2) 0.077(2) 0.012(2) -0.027(2) -0.013(2) C
C10 0.075(2) 0.050(2) 0.063(2) -0.0150(10) -0.016(2) 0.0010(10) C
C11 0.054(2) 0.050(2) 0.052(2) -0.0150(10) -0.0050(10) -0.0020(10) C
C12 0.0400(10) 0.046(2) 0.0460(10) -0.0130(10) -0.0010(10) -0.0050(10) C
C13 0.049(2) 0.046(2) 0.044(2) -0.0150(10) -0.0020(10) -0.0010(10) C
C14 0.068(2) 0.056(2) 0.068(2) -0.0230(10) 0.0080(10) -0.0050(10) C
C15 0.058(2) 0.055(2) 0.0390(10) -0.0170(10) -0.0010(10) 0.0020(10) C
C16 0.077(2) 0.076(2) 0.059(2) -0.024(2) 0.0240(10) -0.018(2) C
C17 0.054(2) 0.067(2) 0.0390(10) -0.0160(10) 0.0030(10) -0.0050(10) C
C18 0.059(2) 0.061(2) 0.057(2) -0.0130(10) 0.0070(10) -0.0060(10) C
C19 0.077(2) 0.072(2) 0.092(2) -0.023(2) 0.005(2) -0.001(2) C
C20 0.074(2) 0.091(3) 0.128(3) -0.030(2) 0.035(2) -0.006(2) C
C21 0.062(2) 0.090(3) 0.125(3) -0.011(2) 0.031(2) -0.016(2) C
C22 0.060(2) 0.071(2) 0.073(2) -0.012(2) 0.011(2) -0.008(2) C
C23 0.077(2) 0.090(2) 0.096(2) -0.014(2) -0.034(2) -0.018(2) C
C24 0.098(3) 0.150(3) 0.123(3) -0.037(3) -0.040(2) 0.070(2) C
C25 0.0580(10) 0.059(2) 0.113(2) -0.0030(10) -0.0080(10) -0.0130(10) C
C26 0.069(2) 0.140(3) 0.102(2) -0.007(3) -0.008(2) 0.011(2) C
C27 0.158(4) 0.107(3) 0.226(4) -0.057(3) 0.065(4) -0.097(3) C
C28 0.051(2) 0.159(4) 0.139(3) 0.031(2) -0.0100(10) 0.019(3) C

loop_
_geom_angle_atom_site_label_1
_geom_angle_atom_site_label_2
_geom_angle_atom_site_label_3
_geom_angle_site_symmetry_1
_geom_angle_site_symmetry_2
_geom_angle_site_symmetry_3
_geom_angle
_geom_angle_publ_flag
O9 Si C23 1_555 1_555 1_555 109.30(10) no
O9 Si C24 1_555 1_555 1_555 109.2(2) no
O9 Si C25 1_555 1_555 1_555 103.90(10) no
C23 Si C24 1_555 1_555 1_555 110.5(2) no
C23 Si C25 1_555 1_555 1_555 111.7(2) no
C24 Si C25 1_555 1_555 1_555 112.1(2) no
C3 O2 C4 1_555 1_555 1_555 111.5(2) no
C4 O3 C5 1_555 1_555 1_555 110.7(2) no
C15 O8 C16 1_555 1_555 1_555 114.4(2) no
Si O9 C12 1_555 1_555 1_555 124.0(2) no
C1 N1 C5 1_555 1_555 1_555 111.1(2) no
C1 N1 C6 1_555 1_555 1_555 125.2(2) no
C5 N1 C6 1_555 1_555 1_555 122.8(2) no
O5 N2 O6 1_555 1_555 1_555 125.5(4) no
O5 N2 C9 1_555 1_555 1_555 118.0(4) no
O6 N2 C9 1_555 1_555 1_555 116.5(4) no
N1 C1 C2 1_555 1_555 1_555 114.5(2) no
N1 C1 C4 1_555 1_555 1_555 101.4(2) no
N1 C1 C12 1_555 1_555 1_555 113.1(2) no
C2 C1 C4 1_555 1_555 1_555 103.2(2) no
C2 C1 C12 1_555 1_555 1_555 113.2(2) no
C4 C1 C12 1_555 1_555 1_555 110.2(2) no
C1 C2 C3 1_555 1_555 1_555 106.2(2) no
C1 C2 H1C2 1_555 1_555 1_555 110.3 no
C1 C2 H2C2 1_555 1_555 1_555 110.3 no
C3 C2 H1C2 1_555 1_555 1_555 110.3 no
C3 C2 H2C2 1_555 1_555 1_555 110.3 no
H1C2 C2 H2C2 1_555 1_555 1_555 109.5 no
O1 C3 O2 1_555 1_555 1_555 120.8(3) no
O1 C3 C2 1_555 1_555 1_555 128.7(3) no
O2 C3 C2 1_555 1_555 1_555 110.5(2) no
O2 C4 O3 1_555 1_555 1_555 108.8(2) no
O2 C4 C1 1_555 1_555 1_555 108.6(2) no
O2 C4 HC4 1_555 1_555 1_555 110.9 no
O3 C4 C1 1_555 1_555 1_555 106.7(2) no
O3 C4 HC4 1_555 1_555 1_555 110.9 no
C1 C4 HC4 1_555 1_555 1_555 110.9 no
O3 C5 O4 1_555 1_555 1_555 121.3(3) no
O3 C5 N1 1_555 1_555 1_555 109.7(3) no
O4 C5 N1 1_555 1_555 1_555 128.9(3) no
N1 C6 C7 1_555 1_555 1_555 119.4(3) no
N1 C6 C11 1_555 1_555 1_555 121.3(3) no
C7 C6 C11 1_555 1_555 1_555 119.3(3) no
C6 C7 C8 1_555 1_555 1_555 119.4(3) no
C6 C7 HC7 1_555 1_555 1_555 120.3 no
C8 C7 HC7 1_555 1_555 1_555 120.3 no
C7 C8 C9 1_555 1_555 1_555 120.1(3) no
C7 C8 HC8 1_555 1_555 1_555 120.0 no
C9 C8 HC8 1_555 1_555 1_555 120.0 no
N2 C9 C8 1_555 1_555 1_555 119.3(4) no
N2 C9 C10 1_555 1_555 1_555 119.2(4) no
C8 C9 C10 1_555 1_555 1_555 121.5(3) no
C9 C10 C11 1_555 1_555 1_555 118.8(3) no
C9 C10 HC10 1_555 1_555 1_555 120.6 no
C11 C10 HC10 1_555 1_555 1_555 120.6 no
C6 C11 C10 1_555 1_555 1_555 120.8(3) no
C6 C11 HC11 1_555 1_555 1_555 119.6 no
C10 C11 HC11 1_555 1_555 1_555 119.6 no
O9 C12 C1 1_555 1_555 1_555 104.6(2) no
O9 C12 C13 1_555 1_555 1_555 112.8(2) no
O9 C12 HC12 1_555 1_555 1_555 109.2 no
C1 C12 C13 1_555 1_555 1_555 111.7(2) no
C1 C12 HC12 1_555 1_555 1_555 109.2 no
C13 C12 HC12 1_555 1_555 1_555 109.2 no
C12 C13 C14 1_555 1_555 1_555 124.0(3) no
C12 C13 C15 1_555 1_555 1_555 114.3(2) no
C14 C13 C15 1_555 1_555 1_555 121.5(3) no
C13 C14 H1C14 1_555 1_555 1_555 120.0 no
C13 C14 H2C14 1_555 1_555 1_555 120.0 no
H1C14 C14 H2C14 1_555 1_555 1_555 120.0 no
O7 C15 O8 1_555 1_555 1_555 123.6(3) no
O7 C15 C13 1_555 1_555 1_555 123.4(3) no
O8 C15 C13 1_555 1_555 1_555 113.0(3) no
O8 C16 C17 1_555 1_555 1_555 109.0(3) no
O8 C16 H1C16 1_555 1_555 1_555 109.6 no
O8 C16 H2C16 1_555 1_555 1_555 109.6 no
C17 C16 H1C16 1_555 1_555 1_555 109.6 no
C17 C16 H2C16 1_555 1_555 1_555 109.6 no
H1C16 C16 H2C16 1_555 1_555 1_555 109.5 no
C16 C17 C18 1_555 1_555 1_555 123.1(3) no
C16 C17 C22 1_555 1_555 1_555 117.3(3) no
C18 C17 C22 1_555 1_555 1_555 119.4(3) no
C17 C18 C19 1_555 1_555 1_555 120.4(3) no
C17 C18 HC18 1_555 1_555 1_555 119.8 no
C19 C18 HC18 1_555 1_555 1_555 119.8 no
C18 C19 C20 1_555 1_555 1_555 119.9(4) no
C18 C19 HC19 1_555 1_555 1_555 120.1 no
C20 C19 HC19 1_555 1_555 1_555 120.1 no
C19 C20 C21 1_555 1_555 1_555 119.8(3) no
C19 C20 HC20 1_555 1_555 1_555 120.1 no
C21 C20 HC20 1_555 1_555 1_555 120.1 no
C20 C21 C22 1_555 1_555 1_555 120.5(3) no
C20 C21 HC21 1_555 1_555 1_555 119.8 no
C22 C21 HC21 1_555 1_555 1_555 119.8 no
C17 C22 C21 1_555 1_555 1_555 120.0(3) no
C17 C22 HC22 1_555 1_555 1_555 120.0 no
C21 C22 HC22 1_555 1_555 1_555 120.0 no
Si C23 H1C23 1_555 1_555 1_555 109.5 no
Si C23 H2C23 1_555 1_555 1_555 109.5 no
Si C23 H3C23 1_555 1_555 1_555 109.5 no
H1C23 C23 H2C23 1_555 1_555 1_555 109.5 no
H1C23 C23 H3C23 1_555 1_555 1_555 109.5 no
H2C23 C23 H3C23 1_555 1_555 1_555 109.5 no
Si C24 H1C24 1_555 1_555 1_555 109.5 no
Si C24 H2C24 1_555 1_555 1_555 109.5 no
Si C24 H3C24 1_555 1_555 1_555 109.5 no
H1C24 C24 H2C24 1_555 1_555 1_555 109.5 no
H1C24 C24 H3C24 1_555 1_555 1_555 109.5 no
H2C24 C24 H3C24 1_555 1_555 1_555 109.5 no
Si C25 C26 1_555 1_555 1_555 111.6(3) no
Si C25 C27 1_555 1_555 1_555 111.2(3) no
Si C25 C28 1_555 1_555 1_555 108.0(3) no
C26 C25 C27 1_555 1_555 1_555 108.9(4) no
C26 C25 C28 1_555 1_555 1_555 107.0(3) no
C27 C25 C28 1_555 1_555 1_555 110.0(4) no
C25 C26 H1C26 1_555 1_555 1_555 109.5 no
C25 C26 H2C26 1_555 1_555 1_555 109.5 no
C25 C26 H3C26 1_555 1_555 1_555 109.5 no
H1C26 C26 H2C26 1_555 1_555 1_555 109.5 no
H1C26 C26 H3C26 1_555 1_555 1_555 109.5 no
H2C26 C26 H3C26 1_555 1_555 1_555 109.5 no
C25 C27 H1C27 1_555 1_555 1_555 109.5 no
C25 C27 H2C27 1_555 1_555 1_555 109.5 no
C25 C27 H3C27 1_555 1_555 1_555 109.5 no
H1C27 C27 H2C27 1_555 1_555 1_555 109.5 no
H1C27 C27 H3C27 1_555 1_555 1_555 109.5 no
H2C27 C27 H3C27 1_555 1_555 1_555 109.5 no
C25 C28 H1C28 1_555 1_555 1_555 109.5 no
C25 C28 H2C28 1_555 1_555 1_555 109.5 no
C25 C28 H3C28 1_555 1_555 1_555 109.5 no
H1C28 C28 H2C28 1_555 1_555 1_555 109.5 no
H1C28 C28 H3C28 1_555 1_555 1_555 109.5 no
H2C28 C28 H3C28 1_555 1_555 1_555 109.5 no

loop_
_geom_bond_atom_site_label_1
_geom_bond_atom_site_label_2
_geom_bond_site_symmetry_1
_geom_bond_site_symmetry_2
_geom_bond_distance
_geom_bond_publ_flag
Si O9 1_555 1_555 1.673(2) no
Si C23 1_555 1_555 1.849(4) no
Si C24 1_555 1_555 1.835(4) no
Si C25 1_555 1_555 1.869(4) no
O1 C3 1_555 1_555 1.195(3) no
O2 C3 1_555 1_555 1.363(3) no
O2 C4 1_555 1_555 1.413(3) no
O3 C4 1_555 1_555 1.411(3) no
O3 C5 1_555 1_555 1.353(4) no
O4 C5 1_555 1_555 1.198(3) no
O5 N2 1_555 1_555 1.211(4) no
O6 N2 1_555 1_555 1.214(5) no
O7 C15 1_555 1_555 1.195(3) no
O8 C15 1_555 1_555 1.339(3) no
O8 C16 1_555 1_555 1.454(3) no
O9 C12 1_555 1_555 1.413(3) no
N1 C1 1_555 1_555 1.462(3) no
N1 C5 1_555 1_555 1.374(3) no
N1 C6 1_555 1_555 1.417(3) no
N2 C9 1_555 1_555 1.474(4) no
C1 C2 1_555 1_555 1.532(4) no
C1 C4 1_555 1_555 1.533(4) no
C1 C12 1_555 1_555 1.547(4) no
C2 C3 1_555 1_555 1.480(4) no
C2 H1C2 1_555 1_555 1.000 no
C2 H2C2 1_555 1_555 1.000 no
C4 HC4 1_555 1_555 1.000 no
C6 C7 1_555 1_555 1.394(4) no
C6 C11 1_555 1_555 1.385(4) no
C7 C8 1_555 1_555 1.373(5) no
C7 HC7 1_555 1_555 1.000 no
C8 C9 1_555 1_555 1.370(5) no
C8 HC8 1_555 1_555 1.000 no
C9 C10 1_555 1_555 1.367(5) no
C10 C11 1_555 1_555 1.376(4) no
C10 HC10 1_555 1_555 1.000 no
C11 HC11 1_555 1_555 1.000 no
C12 C13 1_555 1_555 1.518(4) no
C12 HC12 1_555 1_555 1.000 no
C13 C14 1_555 1_555 1.312(4) no
C13 C15 1_555 1_555 1.477(4) no
C14 H1C14 1_555 1_555 1.000 no
C14 H2C14 1_555 1_555 1.000 no
C16 C17 1_555 1_555 1.494(4) no
C16 H1C16 1_555 1_555 1.000 no
C16 H2C16 1_555 1_555 1.000 no
C17 C18 1_555 1_555 1.367(4) no
C17 C22 1_555 1_555 1.378(4) no
C18 C19 1_555 1_555 1.384(4) no
C18 HC18 1_555 1_555 1.000 no
C19 C20 1_555 1_555 1.365(5) no
C19 HC19 1_555 1_555 1.000 no
C20 C21 1_555 1_555 1.370(5) no
C20 HC20 1_555 1_555 1.000 no
C21 C22 1_555 1_555 1.373(5) no
C21 HC21 1_555 1_555 1.000 no
C22 HC22 1_555 1_555 1.000 no
C23 H1C23 1_555 1_555 1.000 no
C23 H2C23 1_555 1_555 1.000 no
C23 H3C23 1_555 1_555 1.000 no
C24 H1C24 1_555 1_555 1.000 no
C24 H2C24 1_555 1_555 1.000 no
C24 H3C24 1_555 1_555 1.000 no
C25 C26 1_555 1_555 1.519(5) no
C25 C27 1_555 1_555 1.477(5) no
C25 C28 1_555 1_555 1.546(5) no
C26 H1C26 1_555 1_555 1.000 no
C26 H2C26 1_555 1_555 1.000 no
C26 H3C26 1_555 1_555 1.000 no
C27 H1C27 1_555 1_555 1.000 no
C27 H2C27 1_555 1_555 1.000 no
C27 H3C27 1_555 1_555 1.000 no
C28 H1C28 1_555 1_555 1.000 no
C28 H2C28 1_555 1_555 1.000 no
C28 H3C28 1_555 1_555 1.000 no

loop_
_geom_torsion_atom_site_label_1
_geom_torsion_atom_site_label_2
_geom_torsion_atom_site_label_3
_geom_torsion_atom_site_label_4
_geom_torsion_site_symmetry_1
_geom_torsion_site_symmetry_2
_geom_torsion_site_symmetry_3
_geom_torsion_site_symmetry_4
_geom_torsion
_geom_torsion_publ_flag
C23 Si O9 C12 1_555 1_555 1_555 1_555 46.3(2) no
C24 Si O9 C12 1_555 1_555 1_555 1_555 -74.7(3) no
C25 Si O9 C12 1_555 1_555 1_555 1_555 165.6(2) no
O9 Si C23 H1C23 1_555 1_555 1_555 1_555 180.0 no
O9 Si C23 H2C23 1_555 1_555 1_555 1_555 -60.0 no
O9 Si C23 H3C23 1_555 1_555 1_555 1_555 60.0 no
C24 Si C23 H1C23 1_555 1_555 1_555 1_555 -59.8 no
C24 Si C23 H2C23 1_555 1_555 1_555 1_555 60.2 no
C24 Si C23 H3C23 1_555 1_555 1_555 1_555 -179.8 no
C25 Si C23 H1C23 1_555 1_555 1_555 1_555 65.6 no
C25 Si C23 H2C23 1_555 1_555 1_555 1_555 -174.4 no
C25 Si C23 H3C23 1_555 1_555 1_555 1_555 -54.4 no
O9 Si C24 H1C24 1_555 1_555 1_555 1_555 -180.0 no
O9 Si C24 H2C24 1_555 1_555 1_555 1_555 -60.0 no
O9 Si C24 H3C24 1_555 1_555 1_555 1_555 60.0 no
C23 Si C24 H1C24 1_555 1_555 1_555 1_555 59.8 no
C23 Si C24 H2C24 1_555 1_555 1_555 1_555 179.8 no
C23 Si C24 H3C24 1_555 1_555 1_555 1_555 -60.2 no
C25 Si C24 H1C24 1_555 1_555 1_555 1_555 -65.4 no
C25 Si C24 H2C24 1_555 1_555 1_555 1_555 54.6 no
C25 Si C24 H3C24 1_555 1_555 1_555 1_555 174.6 no
O9 Si C25 C26 1_555 1_555 1_555 1_555 -56.4(3) no
O9 Si C25 C27 1_555 1_555 1_555 1_555 65.4(4) no
O9 Si C25 C28 1_555 1_555 1_555 1_555 -173.8(3) no
C23 Si C25 C26 1_555 1_555 1_555 1_555 61.3(3) no
C23 Si C25 C27 1_555 1_555 1_555 1_555 -176.9(4) no
C23 Si C25 C28 1_555 1_555 1_555 1_555 -56.1(3) no
C24 Si C25 C26 1_555 1_555 1_555 1_555 -174.2(3) no
C24 Si C25 C27 1_555 1_555 1_555 1_555 -52.4(4) no
C24 Si C25 C28 1_555 1_555 1_555 1_555 68.4(3) no
C4 O2 C3 O1 1_555 1_555 1_555 1_555 -178.6(3) no
C4 O2 C3 C2 1_555 1_555 1_555 1_555 1.0(3) no
C3 O2 C4 O3 1_555 1_555 1_555 1_555 -114.7(3) no
C3 O2 C4 C1 1_555 1_555 1_555 1_555 1.0(3) no
C3 O2 C4 HC4 1_555 1_555 1_555 1_555 123.1 no
C5 O3 C4 O2 1_555 1_555 1_555 1_555 117.7(2) no
C5 O3 C4 C1 1_555 1_555 1_555 1_555 0.8(3) no
C5 O3 C4 HC4 1_555 1_555 1_555 1_555 -120.0 no
C4 O3 C5 O4 1_555 1_555 1_555 1_555 -177.6(3) no
C4 O3 C5 N1 1_555 1_555 1_555 1_555 3.2(3) no
C16 O8 C15 O7 1_555 1_555 1_555 1_555 2.3(4) no
C16 O8 C15 C13 1_555 1_555 1_555 1_555 -177.5(2) no
C15 O8 C16 C17 1_555 1_555 1_555 1_555 164.3(3) no
C15 O8 C16 H1C16 1_555 1_555 1_555 1_555 44.3 no
C15 O8 C16 H2C16 1_555 1_555 1_555 1_555 -75.8 no
Si O9 C12 C1 1_555 1_555 1_555 1_555 -149.1(2) no
Si O9 C12 C13 1_555 1_555 1_555 1_555 89.4(2) no
Si O9 C12 HC12 1_555 1_555 1_555 1_555 -32.3 no
C5 N1 C1 C2 1_555 1_555 1_555 1_555 -104.1(3) no
C5 N1 C1 C4 1_555 1_555 1_555 1_555 6.2(3) no
C5 N1 C1 C12 1_555 1_555 1_555 1_555 124.2(2) no
C6 N1 C1 C2 1_555 1_555 1_555 1_555 64.8(3) no
C6 N1 C1 C4 1_555 1_555 1_555 1_555 175.1(2) no
C6 N1 C1 C12 1_555 1_555 1_555 1_555 -67.0(3) no
C1 N1 C5 O3 1_555 1_555 1_555 1_555 -6.2(3) no
C1 N1 C5 O4 1_555 1_555 1_555 1_555 174.7(3) no
C6 N1 C5 O3 1_555 1_555 1_555 1_555 -175.4(2) no
C6 N1 C5 O4 1_555 1_555 1_555 1_555 5.5(5) no
C1 N1 C6 C7 1_555 1_555 1_555 1_555 161.7(3) no
C1 N1 C6 C11 1_555 1_555 1_555 1_555 -16.8(4) no
C5 N1 C6 C7 1_555 1_555 1_555 1_555 -30.7(4) no
C5 N1 C6 C11 1_555 1_555 1_555 1_555 150.8(3) no
O5 N2 C9 C8 1_555 1_555 1_555 1_555 160.6(4) no
O5 N2 C9 C10 1_555 1_555 1_555 1_555 -20.7(5) no
O6 N2 C9 C8 1_555 1_555 1_555 1_555 -19.9(6) no
O6 N2 C9 C10 1_555 1_555 1_555 1_555 158.8(4) no
N1 C1 C2 C3 1_555 1_555 1_555 1_555 112.2(3) no
N1 C1 C2 H1C2 1_555 1_555 1_555 1_555 -7.3 no
N1 C1 C2 H2C2 1_555 1_555 1_555 1_555 -128.3 no
C4 C1 C2 C3 1_555 1_555 1_555 1_555 2.9(3) no
C4 C1 C2 H1C2 1_555 1_555 1_555 1_555 -116.6 no
C4 C1 C2 H2C2 1_555 1_555 1_555 1_555 122.4 no
C12 C1 C2 C3 1_555 1_555 1_555 1_555 -116.1(2) no
C12 C1 C2 H1C2 1_555 1_555 1_555 1_555 124.4 no
C12 C1 C2 H2C2 1_555 1_555 1_555 1_555 3.3 no
N1 C1 C4 O2 1_555 1_555 1_555 1_555 -121.2(2) no
N1 C1 C4 O3 1_555 1_555 1_555 1_555 -4.2(3) no
N1 C1 C4 HC4 1_555 1_555 1_555 1_555 116.7 no
C2 C1 C4 O2 1_555 1_555 1_555 1_555 -2.5(3) no
C2 C1 C4 O3 1_555 1_555 1_555 1_555 114.6(2) no
C2 C1 C4 HC4 1_555 1_555 1_555 1_555 -124.5 no
C12 C1 C4 O2 1_555 1_555 1_555 1_555 118.7(2) no
C12 C1 C4 O3 1_555 1_555 1_555 1_555 -124.2(2) no
C12 C1 C4 HC4 1_555 1_555 1_555 1_555 -3.4 no
N1 C1 C12 O9 1_555 1_555 1_555 1_555 -168.4(2) no
N1 C1 C12 C13 1_555 1_555 1_555 1_555 -46.1(3) no
N1 C1 C12 HC12 1_555 1_555 1_555 1_555 74.8 no
C2 C1 C12 O9 1_555 1_555 1_555 1_555 59.2(3) no
C2 C1 C12 C13 1_555 1_555 1_555 1_555 -178.5(2) no
C2 C1 C12 HC12 1_555 1_555 1_555 1_555 -57.6 no
C4 C1 C12 O9 1_555 1_555 1_555 1_555 -55.7(3) no
C4 C1 C12 C13 1_555 1_555 1_555 1_555 66.6(3) no
C4 C1 C12 HC12 1_555 1_555 1_555 1_555 -172.5 no
C1 C2 C3 O1 1_555 1_555 1_555 1_555 177.0(3) no
C1 C2 C3 O2 1_555 1_555 1_555 1_555 -2.5(3) no
H1C2 C2 C3 O1 1_555 1_555 1_555 1_555 -63.6 no
H1C2 C2 C3 O2 1_555 1_555 1_555 1_555 116.9 no
H2C2 C2 C3 O1 1_555 1_555 1_555 1_555 57.5 no
H2C2 C2 C3 O2 1_555 1_555 1_555 1_555 -122.0 no
N1 C6 C7 C8 1_555 1_555 1_555 1_555 -179.4(3) no
N1 C6 C7 HC7 1_555 1_555 1_555 1_555 0.6 no
C11 C6 C7 C8 1_555 1_555 1_555 1_555 -0.9(5) no
C11 C6 C7 HC7 1_555 1_555 1_555 1_555 179.1 no
N1 C6 C11 C10 1_555 1_555 1_555 1_555 -179.0(3) no
N1 C6 C11 HC11 1_555 1_555 1_555 1_555 1.0 no
C7 C6 C11 C10 1_555 1_555 1_555 1_555 2.5(4) no
C7 C6 C11 HC11 1_555 1_555 1_555 1_555 -177.5 no
C6 C7 C8 C9 1_555 1_555 1_555 1_555 -1.3(6) no
C6 C7 C8 HC8 1_555 1_555 1_555 1_555 178.7 no
HC7 C7 C8 C9 1_555 1_555 1_555 1_555 178.7 no
HC7 C7 C8 HC8 1_555 1_555 1_555 1_555 -1.3 no
C7 C8 C9 N2 1_555 1_555 1_555 1_555 -179.3(3) no
C7 C8 C9 C10 1_555 1_555 1_555 1_555 2.0(6) no
HC8 C8 C9 N2 1_555 1_555 1_555 1_555 0.7 no
HC8 C8 C9 C10 1_555 1_555 1_555 1_555 -178.0 no
N2 C9 C10 C11 1_555 1_555 1_555 1_555 -179.0(3) no
N2 C9 C10 HC10 1_555 1_555 1_555 1_555 1.0 no
C8 C9 C10 C11 1_555 1_555 1_555 1_555 -0.4(5) no
C8 C9 C10 HC10 1_555 1_555 1_555 1_555 179.6 no
C9 C10 C11 C6 1_555 1_555 1_555 1_555 -1.9(5) no
C9 C10 C11 HC11 1_555 1_555 1_555 1_555 178.1 no
HC10 C10 C11 C6 1_555 1_555 1_555 1_555 178.1 no
HC10 C10 C11 HC11 1_555 1_555 1_555 1_555 -1.9 no
O9 C12 C13 C14 1_555 1_555 1_555 1_555 24.8(4) no
O9 C12 C13 C15 1_555 1_555 1_555 1_555 -150.0(2) no
C1 C12 C13 C14 1_555 1_555 1_555 1_555 -92.6(4) no
C1 C12 C13 C15 1_555 1_555 1_555 1_555 92.5(3) no
HC12 C12 C13 C14 1_555 1_555 1_555 1_555 146.5 no
HC12 C12 C13 C15 1_555 1_555 1_555 1_555 -28.4 no
C12 C13 C14 H1C14 1_555 1_555 1_555 1_555 0.0 no
C12 C13 C14 H2C14 1_555 1_555 1_555 1_555 -180.0 no
C15 C13 C14 H1C14 1_555 1_555 1_555 1_555 174.5 no
C15 C13 C14 H2C14 1_555 1_555 1_555 1_555 -5.5 no
C12 C13 C15 O7 1_555 1_555 1_555 1_555 28.0(4) no
C12 C13 C15 O8 1_555 1_555 1_555 1_555 -152.2(2) no
C14 C13 C15 O7 1_555 1_555 1_555 1_555 -147.0(3) no
C14 C13 C15 O8 1_555 1_555 1_555 1_555 32.8(4) no
O8 C16 C17 C18 1_555 1_555 1_555 1_555 -28.4(4) no
O8 C16 C17 C22 1_555 1_555 1_555 1_555 157.1(3) no
H1C16 C16 C17 C18 1_555 1_555 1_555 1_555 91.5 no
H1C16 C16 C17 C22 1_555 1_555 1_555 1_555 -83.0 no
H2C16 C16 C17 C18 1_555 1_555 1_555 1_555 -148.4 no
H2C16 C16 C17 C22 1_555 1_555 1_555 1_555 37.2 no
C16 C17 C18 C19 1_555 1_555 1_555 1_555 -174.3(3) no
C16 C17 C18 HC18 1_555 1_555 1_555 1_555 5.7 no
C22 C17 C18 C19 1_555 1_555 1_555 1_555 0.0(5) no
C22 C17 C18 HC18 1_555 1_555 1_555 1_555 180.0 no
C16 C17 C22 C21 1_555 1_555 1_555 1_555 173.6(4) no
C16 C17 C22 HC22 1_555 1_555 1_555 1_555 -6.4 no
C18 C17 C22 C21 1_555 1_555 1_555 1_555 -1.0(5) no
C18 C17 C22 HC22 1_555 1_555 1_555 1_555 179.0 no
C17 C18 C19 C20 1_555 1_555 1_555 1_555 0.8(6) no
C17 C18 C19 HC19 1_555 1_555 1_555 1_555 -179.2 no
HC18 C18 C19 C20 1_555 1_555 1_555 1_555 -179.2 no
HC18 C18 C19 HC19 1_555 1_555 1_555 1_555 0.8 no
C18 C19 C20 C21 1_555 1_555 1_555 1_555 -0.6(7) no
C18 C19 C20 HC20 1_555 1_555 1_555 1_555 179.4 no
HC19 C19 C20 C21 1_555 1_555 1_555 1_555 179.4 no
HC19 C19 C20 HC20 1_555 1_555 1_555 1_555 -0.6 no
C19 C20 C21 C22 1_555 1_555 1_555 1_555 -0.5(8) no
C19 C20 C21 HC21 1_555 1_555 1_555 1_555 179.5 no
HC20 C20 C21 C22 1_555 1_555 1_555 1_555 179.5 no
HC20 C20 C21 HC21 1_555 1_555 1_555 1_555 -0.5 no
C20 C21 C22 C17 1_555 1_555 1_555 1_555 1.3(7) no
C20 C21 C22 HC22 1_555 1_555 1_555 1_555 -178.7 no
HC21 C21 C22 C17 1_555 1_555 1_555 1_555 -178.7 no
HC21 C21 C22 HC22 1_555 1_555 1_555 1_555 1.3 no
Si C25 C26 H1C26 1_555 1_555 1_555 1_555 -180.0 no
Si C25 C26 H2C26 1_555 1_555 1_555 1_555 -60.0 no
Si C25 C26 H3C26 1_555 1_555 1_555 1_555 60.0 no
C27 C25 C26 H1C26 1_555 1_555 1_555 1_555 56.9 no
C27 C25 C26 H2C26 1_555 1_555 1_555 1_555 176.9 no
C27 C25 C26 H3C26 1_555 1_555 1_555 1_555 -63.1 no
C28 C25 C26 H1C26 1_555 1_555 1_555 1_555 -62.0 no
C28 C25 C26 H2C26 1_555 1_555 1_555 1_555 58.0 no
C28 C25 C26 H3C26 1_555 1_555 1_555 1_555 178.0 no
Si C25 C27 H1C27 1_555 1_555 1_555 1_555 -180.0 no
Si C25 C27 H2C27 1_555 1_555 1_555 1_555 -60.0 no
Si C25 C27 H3C27 1_555 1_555 1_555 1_555 60.0 no
C26 C25 C27 H1C27 1_555 1_555 1_555 1_555 -56.7 no
C26 C25 C27 H2C27 1_555 1_555 1_555 1_555 63.3 no
C26 C25 C27 H3C27 1_555 1_555 1_555 1_555 -176.7 no
C28 C25 C27 H1C27 1_555 1_555 1_555 1_555 60.4 no
C28 C25 C27 H2C27 1_555 1_555 1_555 1_555 -179.6 no
C28 C25 C27 H3C27 1_555 1_555 1_555 1_555 -59.6 no
Si C25 C28 H1C28 1_555 1_555 1_555 1_555 180.0 no
Si C25 C28 H2C28 1_555 1_555 1_555 1_555 -60.0 no
Si C25 C28 H3C28 1_555 1_555 1_555 1_555 60.0 no
C26 C25 C28 H1C28 1_555 1_555 1_555 1_555 59.7 no
C26 C25 C28 H2C28 1_555 1_555 1_555 1_555 179.7 no
C26 C25 C28 H3C28 1_555 1_555 1_555 1_555 -60.3 no
C27 C25 C28 H1C28 1_555 1_555 1_555 1_555 -58.5 no
C27 C25 C28 H2C28 1_555 1_555 1_555 1_555 61.5 no
C27 C25 C28 H3C28 1_555 1_555 1_555 1_555 -178.5 no
